data_2230927
loop_
_publ_author_name
'Keng, Thy Chun'
'Lo, Kong Mun'
'Ng, Seik Weng'

_publ_section_title
;
 <i>catena</i>-Poly[[tribenzyltin(IV)]-\m-(<i>E</i>)-3-(2-furyl)prop-2-enoato-\k^2^<i>O</i>:<i>O</i>']
;
_journal_coeditor_code XU5233
_journal_issue 7
_journal_name_full 'Acta Crystallographica Section E'
_journal_page_first m980
_journal_paper_doi 10.1107/S1600536811023919
_journal_volume 67
_journal_year 2011
_chemical_formula_iupac '[Sn (C7 H7)3 (C7 H5 O2)]'
_chemical_formula_moiety 'C28 H26 O3 Sn'
_chemical_formula_sum 'C28 H26 O3 Sn'
_chemical_formula_weight 529.18
_chemical_name_systematic
;
<i>catena</i>-Poly[[tribenzyltin(IV)]-\m-(<i>E</i>)-3-(2-furyl)prop-2-
enoato-\k^2^<i>O</i>:<i>O</i>']
;
_space_group_IT_number 2
_symmetry_cell_setting triclinic
_symmetry_space_group_name_Hall '-P 1'
_symmetry_space_group_name_H-M 'P -1'
_atom_sites_solution_hydrogens geom
_atom_sites_solution_primary direct
_atom_sites_solution_secondary difmap
_audit_creation_method SHELXL-97
_cell_angle_alpha 101.7132(6)
_cell_angle_beta 90.6861(6)
_cell_angle_gamma 101.2031(6)
_cell_formula_units_Z 4
_cell_length_a 10.57440(10)
_cell_length_b 10.89460(10)
_cell_length_c 21.4199(3)
_cell_measurement_reflns_used 4375
_cell_measurement_temperature 100(2)
_cell_measurement_theta_max 28.17
_cell_measurement_theta_min 2.44
_cell_volume 2366.83(5)
_computing_cell_refinement 'SAINT (Bruker, 2009)'
_computing_data_collection 'APEX2 (Bruker, 2009)'
_computing_data_reduction 'SAINT (Bruker, 2009)'
_computing_molecular_graphics 'X-SEED (Barbour, 2001)'
_computing_publication_material 'publCIF (Westrip, 2010)'
_computing_structure_refinement 'SHELXL97 (Sheldrick, 2008)'
_computing_structure_solution 'SHELXS97 (Sheldrick, 2008)'
_diffrn_ambient_temperature 100(2)
_diffrn_measured_fraction_theta_full 0.987
_diffrn_measured_fraction_theta_max 0.987
_diffrn_measurement_device_type 'Bruker SMART APEX'
_diffrn_measurement_method \w
_diffrn_radiation_monochromator graphite
_diffrn_radiation_source 'fine-focus sealed tube'
_diffrn_radiation_type MoK\a
_diffrn_radiation_wavelength 0.71073
_diffrn_reflns_av_R_equivalents 0.0303
_diffrn_reflns_av_sigmaI/netI 0.0351
_diffrn_reflns_limit_h_max 14
_diffrn_reflns_limit_h_min -14
_diffrn_reflns_limit_k_max 14
_diffrn_reflns_limit_k_min -14
_diffrn_reflns_limit_l_max 28
_diffrn_reflns_limit_l_min 0
_diffrn_reflns_number 40884
_diffrn_reflns_theta_full 28.32
_diffrn_reflns_theta_max 28.32
_diffrn_reflns_theta_min 0.97
_diffrn_standards_decay_% 0
_diffrn_standards_interval_count 0
_diffrn_standards_interval_time 0
_diffrn_standards_number 0
_exptl_absorpt_coefficient_mu 1.106
_exptl_absorpt_correction_T_max 0.7457
_exptl_absorpt_correction_T_min 0.5736
_exptl_absorpt_correction_type multi-scan
_exptl_absorpt_process_details '(TWINABS; Bruker, 2009)'
_exptl_crystal_colour Colorless
_exptl_crystal_density_diffrn 1.485
_exptl_crystal_density_method 'not measured'
_exptl_crystal_description Block
_exptl_crystal_F_000 1072
_exptl_crystal_size_max 0.30
_exptl_crystal_size_mid 0.20
_exptl_crystal_size_min 0.10
_refine_diff_density_max 0.800
_refine_diff_density_min -0.579
_refine_ls_extinction_method none
_refine_ls_goodness_of_fit_ref 1.074
_refine_ls_hydrogen_treatment constr
_refine_ls_matrix_type full
_refine_ls_number_parameters 603
_refine_ls_number_reflns 11649
_refine_ls_number_restraints 56
_refine_ls_restrained_S_all 1.081
_refine_ls_R_factor_all 0.0412
_refine_ls_R_factor_gt 0.0327
_refine_ls_shift/su_max 0.001
_refine_ls_shift/su_mean 0.001
_refine_ls_structure_factor_coef Fsqd
_refine_ls_weighting_details 'calc w=1/[\s^2^(Fo^2^)+(0.0595P)^2^+1.7540P] where P=(Fo^2^+2Fc^2^)/3'
_refine_ls_weighting_scheme calc
_refine_ls_wR_factor_gt 0.0962
_refine_ls_wR_factor_ref 0.1057
_reflns_number_gt 10010
_reflns_number_total 11649
_reflns_threshold_expression I>2\s(I)
_cod_data_source_file xu5233.cif
_cod_data_source_block I
_cod_database_code 2230927
_cod_database_fobs_code 2230927

loop_
_symmetry_equiv_pos_as_xyz
'x, y, z'
'-x, -y, -z'

loop_
_atom_site_type_symbol
_atom_site_label
_atom_site_fract_x
_atom_site_fract_y
_atom_site_fract_z
_atom_site_U_iso_or_equiv
_atom_site_adp_type
_atom_site_calc_flag
_atom_site_refinement_flags
_atom_site_occupancy
_atom_site_symmetry_multiplicity
_atom_site_disorder_assembly
_atom_site_disorder_group
Sn Sn1 0.42162(2) 0.46489(2) 0.738222(11) 0.01823(7) Uani d . 1 1 . .
Sn Sn2 0.90414(2) 0.38862(2) 0.779954(10) 0.01697(6) Uani d . 1 1 . .
O O1 0.5896(2) 0.5262(2) 0.68649(12) 0.0240(5) Uani d . 1 1 . .
O O2 0.7317(2) 0.4722(2) 0.74811(12) 0.0237(5) Uani d . 1 1 . .
O O3 0.8566(8) 0.6995(6) 0.5163(3) 0.0385(11) Uani d PDU 0.630(8) 1 A 1
O O3' 1.0107(8) 0.6534(10) 0.5614(5) 0.0320(15) Uani d PD 0.370(8) 1 A 2
O O4 1.0461(2) 0.2949(2) 0.81974(11) 0.0219(5) Uani d . 1 1 . .
O O5 1.2189(2) 0.4037(2) 0.78297(13) 0.0252(5) Uani d . 1 1 . .
O O6 1.4103(3) 0.2200(3) 0.95100(14) 0.0347(6) Uani d . 1 1 . .
C C1 0.4418(3) 0.2674(3) 0.72014(17) 0.0227(7) Uani d . 1 1 . .
H H1A 0.5333 0.2630 0.7130 0.027 Uiso calc R 1 1 . .
H H1B 0.4168 0.2309 0.7580 0.027 Uiso calc R 1 1 . .
C C2 0.3595(4) 0.1903(3) 0.66322(17) 0.0237(7) Uani d . 1 1 . .
C C3 0.3951(4) 0.2041(4) 0.60194(18) 0.0292(8) Uani d . 1 1 . .
H H3 0.4709 0.2637 0.5971 0.035 Uiso calc R 1 1 . .
C C4 0.3213(4) 0.1319(4) 0.5482(2) 0.0361(9) Uani d . 1 1 . .
H H4 0.3474 0.1421 0.5070 0.043 Uiso calc R 1 1 . .
C C5 0.2106(4) 0.0457(4) 0.5541(2) 0.0407(11) Uani d . 1 1 . .
H H5 0.1607 -0.0044 0.5172 0.049 Uiso calc R 1 1 . .
C C6 0.1734(4) 0.0332(4) 0.6138(2) 0.0456(12) Uani d . 1 1 . .
H H6 0.0964 -0.0253 0.6182 0.055 Uiso calc R 1 1 . .
C C7 0.2461(4) 0.1045(4) 0.6682(2) 0.0374(10) Uani d . 1 1 . .
H H7 0.2180 0.0946 0.7092 0.045 Uiso calc R 1 1 . .
C C8 0.2893(3) 0.5092(4) 0.67325(18) 0.0238(7) Uani d . 1 1 . .
H H8A 0.2456 0.4273 0.6455 0.029 Uiso calc R 1 1 . .
H H8B 0.2222 0.5441 0.6990 0.029 Uiso calc R 1 1 . .
C C9 0.3369(3) 0.6001(3) 0.63018(18) 0.0224(7) Uani d . 1 1 . .
C C10 0.3693(4) 0.5560(4) 0.56875(19) 0.0322(8) Uani d . 1 1 . .
H H10 0.3683 0.4673 0.5545 0.039 Uiso calc R 1 1 . .
C C11 0.4031(4) 0.6374(4) 0.52738(19) 0.0352(9) Uani d . 1 1 . .
H H11 0.4257 0.6048 0.4853 0.042 Uiso calc R 1 1 . .
C C12 0.4040(4) 0.7672(4) 0.5474(2) 0.0359(9) Uani d . 1 1 . .
H H12 0.4240 0.8236 0.5188 0.043 Uiso calc R 1 1 . .
C C13 0.3752(4) 0.8130(4) 0.6098(2) 0.0337(9) Uani d . 1 1 . .
H H13 0.3776 0.9018 0.6244 0.040 Uiso calc R 1 1 . .
C C14 0.3431(3) 0.7301(4) 0.65082(18) 0.0266(7) Uani d . 1 1 . .
H H14 0.3251 0.7628 0.6936 0.032 Uiso calc R 1 1 . .
C C15 0.4923(4) 0.6006(3) 0.82487(18) 0.0253(7) Uani d . 1 1 . .
H H15A 0.4448 0.5740 0.8610 0.030 Uiso calc R 1 1 . .
H H15B 0.5848 0.6010 0.8330 0.030 Uiso calc R 1 1 . .
C C16 0.4768(3) 0.7330(3) 0.82155(17) 0.0235(7) Uani d . 1 1 . .
C C17 0.3733(4) 0.7818(4) 0.84802(19) 0.0296(8) Uani d . 1 1 . .
H H17 0.3104 0.7301 0.8681 0.036 Uiso calc R 1 1 . .
C C18 0.3602(5) 0.9046(4) 0.8456(2) 0.0430(11) Uani d . 1 1 . .
H H18 0.2892 0.9370 0.8645 0.052 Uiso calc R 1 1 . .
C C19 0.4491(6) 0.9797(4) 0.8162(2) 0.0505(13) Uani d . 1 1 . .
H H19 0.4404 1.0644 0.8150 0.061 Uiso calc R 1 1 . .
C C20 0.5514(5) 0.9321(4) 0.7882(2) 0.0463(12) Uani d . 1 1 . .
H H20 0.6125 0.9834 0.7671 0.056 Uiso calc R 1 1 . .
C C21 0.5648(4) 0.8086(4) 0.7909(2) 0.0352(9) Uani d . 1 1 . .
H H21 0.6351 0.7759 0.7715 0.042 Uiso calc R 1 1 . .
C C22 0.9459(3) 0.3131(4) 0.68307(17) 0.0238(7) Uani d . 1 1 . .
H H22A 0.9291 0.3706 0.6550 0.029 Uiso calc R 1 1 . .
H H22B 1.0377 0.3059 0.6809 0.029 Uiso calc R 1 1 . .
C C23 0.8606(3) 0.1845(3) 0.66224(15) 0.0217(7) Uani d . 1 1 . .
C C24 0.7443(3) 0.1658(4) 0.62716(17) 0.0258(7) Uani d . 1 1 . .
H H24 0.7196 0.2364 0.6141 0.031 Uiso calc R 1 1 . .
C C25 0.6641(4) 0.0466(4) 0.61101(18) 0.0308(8) Uani d . 1 1 . .
H H25 0.5853 0.0361 0.5869 0.037 Uiso calc R 1 1 . .
C C26 0.6981(4) -0.0582(4) 0.62976(19) 0.0315(8) Uani d . 1 1 . .
H H26 0.6429 -0.1402 0.6187 0.038 Uiso calc R 1 1 . .
C C27 0.8137(4) -0.0412(4) 0.66493(19) 0.0306(8) Uani d . 1 1 . .
H H27 0.8386 -0.1122 0.6776 0.037 Uiso calc R 1 1 . .
C C28 0.8928(4) 0.0788(4) 0.68148(18) 0.0278(8) Uani d . 1 1 . .
H H28 0.9705 0.0896 0.7065 0.033 Uiso calc R 1 1 . .
C C29 0.7597(3) 0.2648(3) 0.82037(16) 0.0225(7) Uani d . 1 1 . .
H H29A 0.6739 0.2601 0.7999 0.027 Uiso calc R 1 1 . .
H H29B 0.7782 0.1774 0.8121 0.027 Uiso calc R 1 1 . .
C C30 0.7579(3) 0.3144(3) 0.89148(17) 0.0223(7) Uani d . 1 1 . .
C C31 0.8265(4) 0.2693(4) 0.93461(17) 0.0257(7) Uani d . 1 1 . .
H H31 0.8708 0.2020 0.9195 0.031 Uiso calc R 1 1 . .
C C32 0.8310(4) 0.3213(4) 0.99948(18) 0.0341(9) Uani d . 1 1 . .
H H32 0.8781 0.2895 1.0285 0.041 Uiso calc R 1 1 . .
C C33 0.7671(5) 0.4195(4) 1.02212(19) 0.0390(10) Uani d . 1 1 . .
H H33 0.7713 0.4557 1.0665 0.047 Uiso calc R 1 1 . .
C C34 0.6977(5) 0.4647(4) 0.9803(2) 0.0379(10) Uani d . 1 1 . .
H H34 0.6535 0.5319 0.9958 0.045 Uiso calc R 1 1 . .
C C35 0.6922(4) 0.4123(4) 0.91577(19) 0.0303(8) Uani d . 1 1 . .
H H35 0.6430 0.4433 0.8873 0.036 Uiso calc R 1 1 . .
C C36 0.9931(4) 0.5649(3) 0.84266(18) 0.0262(8) Uani d . 1 1 . .
H H36A 0.9627 0.5604 0.8858 0.031 Uiso calc R 1 1 . .
H H36B 1.0871 0.5669 0.8448 0.031 Uiso calc R 1 1 . .
C C37 0.9757(3) 0.6910(3) 0.82988(16) 0.0212(6) Uani d . 1 1 . .
C C38 0.8917(4) 0.7590(4) 0.8639(2) 0.0316(8) Uani d . 1 1 . .
H H38 0.8397 0.7227 0.8940 0.038 Uiso calc R 1 1 . .
C C39 0.8824(5) 0.8794(4) 0.8546(2) 0.0393(10) Uani d . 1 1 . .
H H39 0.8242 0.9245 0.8783 0.047 Uiso calc R 1 1 . .
C C40 0.9565(5) 0.9337(4) 0.8116(2) 0.0404(10) Uani d . 1 1 . .
H H40 0.9518 1.0173 0.8063 0.048 Uiso calc R 1 1 . .
C C41 1.0376(4) 0.8667(4) 0.7762(2) 0.0416(10) Uani d . 1 1 . .
H H41 1.0872 0.9028 0.7453 0.050 Uiso calc R 1 1 . .
C C42 1.0476(4) 0.7459(4) 0.7853(2) 0.0329(9) Uani d . 1 1 . .
H H42 1.1045 0.7005 0.7606 0.040 Uiso calc R 1 1 . .
C C43 0.7049(3) 0.5203(3) 0.70187(17) 0.0211(7) Uani d . 1 1 . .
C C44 0.8079(3) 0.5711(3) 0.66284(18) 0.0255(7) Uani d . 1 1 . .
H H44 0.8951 0.5766 0.6763 0.031 Uiso calc R 1 1 . .
C C45 0.7842(3) 0.6097(3) 0.60954(17) 0.0225(7) Uani d . 1 1 A .
H H45 0.6971 0.6101 0.5983 0.027 Uiso calc R 1 1 . .
C C46 0.8821(3) 0.6510(3) 0.56786(16) 0.0246(7) Uani d D 1 1 . .
C C47 1.0034(7) 0.6364(8) 0.5815(4) 0.0320(15) Uani d PDU 0.630(8) 1 A 1
H H47 1.0361 0.6047 0.6152 0.038 Uiso calc PR 0.630(8) 1 A 1
C C48 1.0654(10) 0.6819(9) 0.5313(5) 0.069(3) Uani d PDU 0.630(8) 1 A 1
H H48 1.1548 0.6866 0.5247 0.083 Uiso calc PR 0.630(8) 1 A 1
C C49 0.9835(10) 0.7188(9) 0.4930(4) 0.047(3) Uani d PDU 0.630(8) 1 A 1
H H49 1.0068 0.7524 0.4563 0.057 Uiso calc PR 0.630(8) 1 A 1
C C47' 0.8439(17) 0.6976(12) 0.5179(5) 0.0385(11) Uani d PDU 0.37 1 A 2
H H47' 0.7578 0.7069 0.5105 0.046 Uiso calc PR 0.370(8) 1 A 2
C C48' 0.9424(11) 0.7300(13) 0.4793(6) 0.020(3) Uani d PDU 0.370(8) 1 A 2
H H48' 0.9379 0.7641 0.4420 0.025 Uiso calc PR 0.370(8) 1 A 2
C C49' 1.0479(11) 0.7022(10) 0.5062(5) 0.022(3) Uani d PDU 0.370(8) 1 A 2
H H49' 1.1322 0.7136 0.4907 0.027 Uiso calc PR 0.370(8) 1 A 2
C C50 1.1687(3) 0.3309(3) 0.81872(17) 0.0214(7) Uani d . 1 1 . .
C C51 1.2508(3) 0.2870(3) 0.86180(17) 0.0225(7) Uani d . 1 1 . .
H H51 1.3418 0.3130 0.8613 0.027 Uiso calc R 1 1 . .
C C52 1.2036(4) 0.2129(3) 0.90133(16) 0.0240(7) Uani d . 1 1 . .
H H52 1.1127 0.1834 0.8994 0.029 Uiso calc R 1 1 . .
C C53 1.2796(4) 0.1736(4) 0.94699(18) 0.0281(8) Uani d . 1 1 . .
C C54 1.2487(5) 0.0981(5) 0.9901(2) 0.0388(10) Uani d . 1 1 . .
H H54 1.1650 0.0546 0.9974 0.047 Uiso calc R 1 1 . .
C C55 1.3673(5) 0.0976(5) 1.0223(2) 0.0429(11) Uani d . 1 1 . .
H H55 1.3782 0.0537 1.0554 0.051 Uiso calc R 1 1 . .
C C56 1.4594(5) 0.1702(5) 0.9971(2) 0.0439(11) Uani d . 1 1 . .
H H56 1.5486 0.1855 1.0096 0.053 Uiso calc R 1 1 . .

loop_
_atom_site_aniso_label
_atom_site_aniso_U_11
_atom_site_aniso_U_22
_atom_site_aniso_U_33
_atom_site_aniso_U_12
_atom_site_aniso_U_13
_atom_site_aniso_U_23
Sn1 0.01931(11) 0.01664(11) 0.02035(12) 0.00686(9) -0.00117(9) 0.00464(8)
Sn2 0.01779(11) 0.01694(11) 0.01666(11) 0.00366(8) -0.00037(8) 0.00452(8)
O1 0.0204(11) 0.0277(13) 0.0273(13) 0.0075(10) -0.0007(10) 0.0113(10)
O2 0.0196(11) 0.0230(12) 0.0298(13) 0.0056(10) -0.0013(10) 0.0074(10)
O3 0.041(2) 0.046(2) 0.0266(17) -0.0009(17) -0.0004(15) 0.0138(15)
O3' 0.0221(19) 0.044(3) 0.036(5) 0.003(2) -0.003(3) 0.026(3)
O4 0.0210(11) 0.0227(12) 0.0245(12) 0.0057(10) 0.0002(10) 0.0094(10)
O5 0.0206(11) 0.0269(13) 0.0316(14) 0.0073(10) 0.0030(10) 0.0118(11)
O6 0.0325(14) 0.0387(16) 0.0363(15) 0.0159(12) -0.0065(12) 0.0079(13)
C1 0.0270(17) 0.0193(16) 0.0240(17) 0.0076(14) 0.0034(14) 0.0066(13)
C2 0.0279(17) 0.0168(15) 0.0281(18) 0.0094(14) 0.0057(15) 0.0040(13)
C3 0.0285(18) 0.0301(19) 0.0282(19) 0.0051(15) 0.0001(15) 0.0054(15)
C4 0.040(2) 0.039(2) 0.028(2) 0.0118(18) -0.0046(17) 0.0014(17)
C5 0.033(2) 0.039(2) 0.042(2) 0.0119(18) -0.0027(18) -0.0136(19)
C6 0.027(2) 0.035(2) 0.061(3) -0.0046(18) 0.010(2) -0.011(2)
C7 0.035(2) 0.028(2) 0.042(2) 0.0002(17) 0.0119(18) -0.0042(17)
C8 0.0175(15) 0.0278(18) 0.0281(18) 0.0049(14) -0.0012(14) 0.0100(14)
C9 0.0166(15) 0.0241(17) 0.0289(18) 0.0038(13) -0.0047(13) 0.0118(14)
C10 0.044(2) 0.0256(19) 0.0279(19) 0.0109(17) 0.0025(17) 0.0039(15)
C11 0.045(2) 0.037(2) 0.0227(19) 0.0069(19) -0.0018(17) 0.0079(16)
C12 0.035(2) 0.034(2) 0.040(2) -0.0020(18) -0.0051(18) 0.0197(18)
C13 0.036(2) 0.0196(18) 0.045(2) 0.0017(15) -0.0015(18) 0.0097(17)
C14 0.0256(17) 0.0260(18) 0.0277(18) 0.0050(14) 0.0021(14) 0.0046(14)
C15 0.0278(17) 0.0216(18) 0.0275(19) 0.0091(14) -0.0025(14) 0.0036(14)
C16 0.0265(17) 0.0215(17) 0.0222(16) 0.0045(14) -0.0070(14) 0.0049(13)
C17 0.035(2) 0.0263(19) 0.029(2) 0.0102(16) 0.0051(15) 0.0043(15)
C18 0.059(3) 0.034(2) 0.040(2) 0.027(2) -0.004(2) 0.0014(19)
C19 0.093(4) 0.020(2) 0.038(2) 0.015(2) -0.010(3) 0.0038(17)
C20 0.075(3) 0.023(2) 0.033(2) -0.004(2) 0.005(2) 0.0032(17)
C21 0.041(2) 0.026(2) 0.032(2) -0.0016(17) 0.0015(18) 0.0019(16)
C22 0.0238(16) 0.0285(19) 0.0199(16) 0.0044(14) 0.0005(13) 0.0079(14)
C23 0.0233(16) 0.0262(17) 0.0155(15) 0.0054(14) 0.0008(13) 0.0031(12)
C24 0.0279(17) 0.0284(19) 0.0223(17) 0.0102(15) -0.0009(14) 0.0038(14)
C25 0.0307(19) 0.033(2) 0.0280(19) 0.0125(16) -0.0058(15) -0.0006(15)
C26 0.033(2) 0.0251(19) 0.031(2) 0.0031(15) -0.0066(16) -0.0036(15)
C27 0.034(2) 0.0262(19) 0.0311(19) 0.0120(16) -0.0054(16) 0.0006(15)
C28 0.0276(18) 0.033(2) 0.0232(18) 0.0110(15) -0.0019(14) 0.0015(15)
C29 0.0225(16) 0.0270(18) 0.0181(16) 0.0055(14) -0.0027(13) 0.0047(13)
C30 0.0219(16) 0.0207(16) 0.0257(17) 0.0030(13) 0.0025(14) 0.0092(13)
C31 0.0265(17) 0.0274(18) 0.0243(18) 0.0090(15) 0.0002(14) 0.0044(14)
C32 0.047(2) 0.037(2) 0.0212(18) 0.0135(19) -0.0035(17) 0.0076(16)
C33 0.060(3) 0.037(2) 0.0212(19) 0.015(2) 0.0035(19) 0.0045(16)
C34 0.050(2) 0.034(2) 0.035(2) 0.0215(19) 0.0165(19) 0.0049(17)
C35 0.034(2) 0.030(2) 0.034(2) 0.0153(16) 0.0045(16) 0.0132(16)
C36 0.0299(18) 0.0206(17) 0.0274(18) 0.0061(14) -0.0094(15) 0.0030(14)
C37 0.0187(15) 0.0189(16) 0.0248(17) 0.0020(13) -0.0037(13) 0.0042(13)
C38 0.033(2) 0.031(2) 0.033(2) 0.0118(16) 0.0045(16) 0.0064(16)
C39 0.052(3) 0.033(2) 0.036(2) 0.023(2) -0.005(2) -0.0003(18)
C40 0.061(3) 0.0235(19) 0.036(2) 0.009(2) -0.019(2) 0.0058(16)
C41 0.043(2) 0.038(2) 0.043(3) -0.0029(19) 0.002(2) 0.017(2)
C42 0.0307(19) 0.030(2) 0.040(2) 0.0078(16) 0.0094(17) 0.0111(17)
C43 0.0220(16) 0.0176(16) 0.0239(17) 0.0029(13) -0.0036(13) 0.0058(13)
C44 0.0213(16) 0.0223(17) 0.0323(19) 0.0028(14) -0.0040(14) 0.0064(14)
C45 0.0196(15) 0.0220(17) 0.0258(17) 0.0049(13) -0.0009(13) 0.0045(13)
C46 0.0242(17) 0.0251(18) 0.0242(17) 0.0029(14) -0.0038(14) 0.0070(14)
C47 0.0221(19) 0.044(3) 0.036(5) 0.003(2) -0.003(3) 0.026(3)
C48 0.039(5) 0.074(6) 0.081(7) -0.008(4) 0.018(5) 0.002(6)
C49 0.070(7) 0.044(5) 0.022(5) -0.010(5) 0.008(5) 0.012(4)
C47' 0.041(2) 0.046(2) 0.0266(17) -0.0009(17) -0.0004(15) 0.0138(15)
C48' 0.019(5) 0.036(5) 0.010(5) 0.006(4) -0.006(4) 0.015(4)
C49' 0.024(5) 0.027(5) 0.020(5) 0.002(4) 0.007(4) 0.019(4)
C50 0.0224(16) 0.0197(16) 0.0220(17) 0.0067(13) -0.0009(13) 0.0021(13)
C51 0.0218(16) 0.0200(16) 0.0257(17) 0.0086(13) -0.0019(13) 0.0009(13)
C52 0.0263(17) 0.0269(18) 0.0203(16) 0.0125(14) 0.0000(13) 0.0013(13)
C53 0.0319(19) 0.032(2) 0.0254(18) 0.0171(16) 0.0036(15) 0.0071(15)
C54 0.045(2) 0.049(3) 0.031(2) 0.022(2) -0.0010(18) 0.0159(19)
C55 0.054(3) 0.055(3) 0.030(2) 0.031(2) -0.0021(19) 0.014(2)
C56 0.042(2) 0.055(3) 0.040(2) 0.027(2) -0.013(2) 0.006(2)

loop_
_atom_type_symbol
_atom_type_description
_atom_type_scat_dispersion_real
_atom_type_scat_dispersion_imag
_atom_type_scat_source
C C 0.0033 0.0016 'International Tables Vol C Tables 4.2.6.8 and 6.1.1.4'
H H 0.0000 0.0000 'International Tables Vol C Tables 4.2.6.8 and 6.1.1.4'
O O 0.0106 0.0060 'International Tables Vol C Tables 4.2.6.8 and 6.1.1.4'
Sn Sn -0.6537 1.4246 'International Tables Vol C Tables 4.2.6.8 and 6.1.1.4'

loop_
_geom_angle_atom_site_label_1
_geom_angle_atom_site_label_2
_geom_angle_atom_site_label_3
_geom_angle_site_symmetry_1
_geom_angle_site_symmetry_3
_geom_angle
_geom_angle_publ_flag
C15 Sn1 C8 . . 119.95(14) ?
C15 Sn1 C1 . . 123.54(13) ?
C8 Sn1 C1 . . 115.20(14) ?
C15 Sn1 O1 . . 93.66(13) ?
C8 Sn1 O1 . . 93.66(11) ?
C1 Sn1 O1 . . 94.08(12) ?
C15 Sn1 O5 . 1_455 91.05(12) ?
C8 Sn1 O5 . 1_455 78.06(11) ?
C1 Sn1 O5 . 1_455 88.99(12) ?
O1 Sn1 O5 . 1_455 171.70(9) ?
C36 Sn2 C29 . . 115.80(14) ?
C36 Sn2 C22 . . 129.12(15) ?
C29 Sn2 C22 . . 115.00(13) ?
C36 Sn2 O4 . . 88.38(11) ?
C29 Sn2 O4 . . 86.08(11) ?
C22 Sn2 O4 . . 92.31(11) ?
C36 Sn2 O2 . . 93.58(11) ?
C29 Sn2 O2 . . 85.24(11) ?
C22 Sn2 O2 . . 93.18(12) ?
O4 Sn2 O2 . . 171.09(9) ?
C43 O1 Sn1 . . 124.6(2) ?
C43 O2 Sn2 . . 136.2(2) ?
C46 O3 C49 . . 98.6(6) ?
C46 O3' C49' . . 108.3(7) ?
C50 O4 Sn2 . . 123.8(2) ?
C50 O5 Sn1 . 1_655 139.3(2) ?
C56 O6 C53 . . 106.0(3) ?
C2 C1 Sn1 . . 111.2(2) ?
C2 C1 H1A . . 109.4 ?
Sn1 C1 H1A . . 109.4 ?
C2 C1 H1B . . 109.4 ?
Sn1 C1 H1B . . 109.4 ?
H1A C1 H1B . . 108.0 ?
C7 C2 C3 . . 117.6(4) ?
C7 C2 C1 . . 122.6(3) ?
C3 C2 C1 . . 119.8(3) ?
C4 C3 C2 . . 120.9(4) ?
C4 C3 H3 . . 119.5 ?
C2 C3 H3 . . 119.5 ?
C5 C4 C3 . . 120.6(4) ?
C5 C4 H4 . . 119.7 ?
C3 C4 H4 . . 119.7 ?
C6 C5 C4 . . 119.0(4) ?
C6 C5 H5 . . 120.5 ?
C4 C5 H5 . . 120.5 ?
C5 C6 C7 . . 121.2(4) ?
C5 C6 H6 . . 119.4 ?
C7 C6 H6 . . 119.4 ?
C6 C7 C2 . . 120.6(4) ?
C6 C7 H7 . . 119.7 ?
C2 C7 H7 . . 119.7 ?
C9 C8 Sn1 . . 120.5(2) ?
C9 C8 H8A . . 107.2 ?
Sn1 C8 H8A . . 107.2 ?
C9 C8 H8B . . 107.2 ?
Sn1 C8 H8B . . 107.2 ?
H8A C8 H8B . . 106.8 ?
C10 C9 C14 . . 118.4(3) ?
C10 C9 C8 . . 121.3(3) ?
C14 C9 C8 . . 120.2(3) ?
C9 C10 C11 . . 121.6(4) ?
C9 C10 H10 . . 119.2 ?
C11 C10 H10 . . 119.2 ?
C10 C11 C12 . . 119.8(4) ?
C10 C11 H11 . . 120.1 ?
C12 C11 H11 . . 120.1 ?
C13 C12 C11 . . 118.9(4) ?
C13 C12 H12 . . 120.6 ?
C11 C12 H12 . . 120.6 ?
C14 C13 C12 . . 120.4(4) ?
C14 C13 H13 . . 119.8 ?
C12 C13 H13 . . 119.8 ?
C9 C14 C13 . . 120.7(4) ?
C9 C14 H14 . . 119.6 ?
C13 C14 H14 . . 119.6 ?
C16 C15 Sn1 . . 111.8(2) ?
C16 C15 H15A . . 109.2 ?
Sn1 C15 H15A . . 109.2 ?
C16 C15 H15B . . 109.2 ?
Sn1 C15 H15B . . 109.2 ?
H15A C15 H15B . . 107.9 ?
C21 C16 C17 . . 118.4(4) ?
C21 C16 C15 . . 120.5(4) ?
C17 C16 C15 . . 121.1(3) ?
C18 C17 C16 . . 120.9(4) ?
C18 C17 H17 . . 119.5 ?
C16 C17 H17 . . 119.5 ?
C19 C18 C17 . . 120.2(4) ?
C19 C18 H18 . . 119.9 ?
C17 C18 H18 . . 119.9 ?
C18 C19 C20 . . 119.9(4) ?
C18 C19 H19 . . 120.1 ?
C20 C19 H19 . . 120.1 ?
C19 C20 C21 . . 119.8(4) ?
C19 C20 H20 . . 120.1 ?
C21 C20 H20 . . 120.1 ?
C16 C21 C20 . . 120.7(4) ?
C16 C21 H21 . . 119.6 ?
C20 C21 H21 . . 119.6 ?
C23 C22 Sn2 . . 107.6(2) ?
C23 C22 H22A . . 110.2 ?
Sn2 C22 H22A . . 110.2 ?
C23 C22 H22B . . 110.2 ?
Sn2 C22 H22B . . 110.2 ?
H22A C22 H22B . . 108.5 ?
C24 C23 C28 . . 117.7(3) ?
C24 C23 C22 . . 122.4(3) ?
C28 C23 C22 . . 119.7(3) ?
C25 C24 C23 . . 121.3(3) ?
C25 C24 H24 . . 119.4 ?
C23 C24 H24 . . 119.4 ?
C24 C25 C26 . . 120.4(4) ?
C24 C25 H25 . . 119.8 ?
C26 C25 H25 . . 119.8 ?
C27 C26 C25 . . 119.1(4) ?
C27 C26 H26 . . 120.5 ?
C25 C26 H26 . . 120.5 ?
C28 C27 C26 . . 120.1(4) ?
C28 C27 H27 . . 119.9 ?
C26 C27 H27 . . 119.9 ?
C27 C28 C23 . . 121.4(3) ?
C27 C28 H28 . . 119.3 ?
C23 C28 H28 . . 119.3 ?
C30 C29 Sn2 . . 110.3(2) ?
C30 C29 H29A . . 109.6 ?
Sn2 C29 H29A . . 109.6 ?
C30 C29 H29B . . 109.6 ?
Sn2 C29 H29B . . 109.6 ?
H29A C29 H29B . . 108.1 ?
C31 C30 C35 . . 117.9(3) ?
C31 C30 C29 . . 121.2(3) ?
C35 C30 C29 . . 120.8(3) ?
C32 C31 C30 . . 120.7(3) ?
C32 C31 H31 . . 119.6 ?
C30 C31 H31 . . 119.6 ?
C33 C32 C31 . . 120.3(4) ?
C33 C32 H32 . . 119.9 ?
C31 C32 H32 . . 119.9 ?
C34 C33 C32 . . 120.0(4) ?
C34 C33 H33 . . 120.0 ?
C32 C33 H33 . . 120.0 ?
C33 C34 C35 . . 119.9(4) ?
C33 C34 H34 . . 120.1 ?
C35 C34 H34 . . 120.1 ?
C34 C35 C30 . . 121.3(4) ?
C34 C35 H35 . . 119.4 ?
C30 C35 H35 . . 119.4 ?
C37 C36 Sn2 . . 121.0(2) ?
C37 C36 H36A . . 107.1 ?
Sn2 C36 H36A . . 107.1 ?
C37 C36 H36B . . 107.1 ?
Sn2 C36 H36B . . 107.1 ?
H36A C36 H36B . . 106.8 ?
C42 C37 C38 . . 117.8(3) ?
C42 C37 C36 . . 120.8(3) ?
C38 C37 C36 . . 121.4(3) ?
C37 C38 C39 . . 121.0(4) ?
C37 C38 H38 . . 119.5 ?
C39 C38 H38 . . 119.5 ?
C40 C39 C38 . . 120.5(4) ?
C40 C39 H39 . . 119.7 ?
C38 C39 H39 . . 119.7 ?
C39 C40 C41 . . 119.4(4) ?
C39 C40 H40 . . 120.3 ?
C41 C40 H40 . . 120.3 ?
C40 C41 C42 . . 120.4(4) ?
C40 C41 H41 . . 119.8 ?
C42 C41 H41 . . 119.8 ?
C37 C42 C41 . . 120.8(4) ?
C37 C42 H42 . . 119.6 ?
C41 C42 H42 . . 119.6 ?
O2 C43 O1 . . 122.5(3) ?
O2 C43 C44 . . 120.3(3) ?
O1 C43 C44 . . 117.2(3) ?
C45 C44 C43 . . 122.9(3) ?
C45 C44 H44 . . 118.5 ?
C43 C44 H44 . . 118.5 ?
C44 C45 C46 . . 124.2(3) ?
C44 C45 H45 . . 117.9 ?
C46 C45 H45 . . 117.9 ?
C47 C46 O3 . . 120.5(6) ?
C47' C46 O3' . . 105.1(9) ?
C47 C46 C45 . . 116.4(5) ?
O3 C46 C45 . . 123.0(4) ?
C47' C46 C45 . . 117.2(8) ?
O3' C46 C45 . . 137.6(5) ?
C46 C47 C48 . . 99.0(6) ?
C46 C47 H47 . . 130.5 ?
C48 C47 H47 . . 130.5 ?
C49 C48 C47 . . 112.1(8) ?
C49 C48 H48 . . 124.0 ?
C47 C48 H48 . . 124.0 ?
C48 C49 O3 . . 109.8(7) ?
C48 C49 H49 . . 125.1 ?
O3 C49 H49 . . 125.1 ?
C46 C47' C48' . . 113.2(13) ?
C46 C47' H47' . . 123.4 ?
C48' C47' H47' . . 123.4 ?
C49' C48' C47' . . 104.7(12) ?
C49' C48' H48' . . 127.7 ?
C47' C48' H48' . . 127.7 ?
C48' C49' O3' . . 108.6(10) ?
C48' C49' H49' . . 125.7 ?
O3' C49' H49' . . 125.7 ?
O5 C50 O4 . . 121.8(3) ?
O5 C50 C51 . . 120.2(3) ?
O4 C50 C51 . . 118.0(3) ?
C52 C51 C50 . . 122.9(3) ?
C52 C51 H51 . . 118.6 ?
C50 C51 H51 . . 118.6 ?
C51 C52 C53 . . 124.9(3) ?
C51 C52 H52 . . 117.6 ?
C53 C52 H52 . . 117.6 ?
C54 C53 O6 . . 109.8(3) ?
C54 C53 C52 . . 132.9(4) ?
O6 C53 C52 . . 117.3(3) ?
C53 C54 C55 . . 106.0(4) ?
C53 C54 H54 . . 127.0 ?
C55 C54 H54 . . 127.0 ?
C56 C55 C54 . . 106.7(4) ?
C56 C55 H55 . . 126.6 ?
C54 C55 H55 . . 126.6 ?
C55 C56 O6 . . 111.4(4) ?
C55 C56 H56 . . 124.3 ?
O6 C56 H56 . . 124.3 ?

loop_
_geom_bond_atom_site_label_1
_geom_bond_atom_site_label_2
_geom_bond_site_symmetry_2
_geom_bond_distance
_geom_bond_publ_flag
Sn1 C15 . 2.148(4) ?
Sn1 C8 . 2.149(3) ?
Sn1 C1 . 2.160(3) ?
Sn1 O1 . 2.171(2) ?
Sn1 O5 1_455 2.390(3) ?
Sn2 C36 . 2.144(4) ?
Sn2 C29 . 2.147(4) ?
Sn2 C22 . 2.156(4) ?
Sn2 O4 . 2.223(2) ?
Sn2 O2 . 2.342(2) ?
O1 C43 . 1.276(4) ?
O2 C43 . 1.264(4) ?
O3 C46 . 1.362(6) ?
O3 C49 . 1.428(8) ?
O3' C46 . 1.365(8) ?
O3' C49' . 1.422(8) ?
O4 C50 . 1.281(4) ?
O5 C50 . 1.261(4) ?
O5 Sn1 1_655 2.390(2) ?
O6 C56 . 1.361(5) ?
O6 C53 . 1.371(5) ?
C1 C2 . 1.491(5) ?
C1 H1A . 0.9900 ?
C1 H1B . 0.9900 ?
C2 C7 . 1.389(5) ?
C2 C3 . 1.399(5) ?
C3 C4 . 1.388(5) ?
C3 H3 . 0.9500 ?
C4 C5 . 1.375(6) ?
C4 H4 . 0.9500 ?
C5 C6 . 1.369(7) ?
C5 H5 . 0.9500 ?
C6 C7 . 1.389(6) ?
C6 H6 . 0.9500 ?
C7 H7 . 0.9500 ?
C8 C9 . 1.508(5) ?
C8 H8A . 0.9900 ?
C8 H8B . 0.9900 ?
C9 C10 . 1.377(5) ?
C9 C14 . 1.384(5) ?
C10 C11 . 1.379(5) ?
C10 H10 . 0.9500 ?
C11 C12 . 1.390(6) ?
C11 H11 . 0.9500 ?
C12 C13 . 1.388(6) ?
C12 H12 . 0.9500 ?
C13 C14 . 1.383(5) ?
C13 H13 . 0.9500 ?
C14 H14 . 0.9500 ?
C15 C16 . 1.499(5) ?
C15 H15A . 0.9900 ?
C15 H15B . 0.9900 ?
C16 C21 . 1.383(5) ?
C16 C17 . 1.386(5) ?
C17 C18 . 1.382(6) ?
C17 H17 . 0.9500 ?
C18 C19 . 1.371(7) ?
C18 H18 . 0.9500 ?
C19 C20 . 1.381(8) ?
C19 H19 . 0.9500 ?
C20 C21 . 1.392(6) ?
C20 H20 . 0.9500 ?
C21 H21 . 0.9500 ?
C22 C23 . 1.491(5) ?
C22 H22A . 0.9900 ?
C22 H22B . 0.9900 ?
C23 C24 . 1.392(5) ?
C23 C28 . 1.397(5) ?
C24 C25 . 1.381(5) ?
C24 H24 . 0.9500 ?
C25 C26 . 1.391(6) ?
C25 H25 . 0.9500 ?
C26 C27 . 1.390(5) ?
C26 H26 . 0.9500 ?
C27 C28 . 1.384(5) ?
C27 H27 . 0.9500 ?
C28 H28 . 0.9500 ?
C29 C30 . 1.511(5) ?
C29 H29A . 0.9900 ?
C29 H29B . 0.9900 ?
C30 C31 . 1.388(5) ?
C30 C35 . 1.401(5) ?
C31 C32 . 1.387(5) ?
C31 H31 . 0.9500 ?
C32 C33 . 1.383(6) ?
C32 H32 . 0.9500 ?
C33 C34 . 1.374(6) ?
C33 H33 . 0.9500 ?
C34 C35 . 1.381(6) ?
C34 H34 . 0.9500 ?
C35 H35 . 0.9500 ?
C36 C37 . 1.498(5) ?
C36 H36A . 0.9900 ?
C36 H36B . 0.9900 ?
C37 C42 . 1.386(5) ?
C37 C38 . 1.386(5) ?
C38 C39 . 1.387(6) ?
C38 H38 . 0.9500 ?
C39 C40 . 1.369(7) ?
C39 H39 . 0.9500 ?
C40 C41 . 1.370(7) ?
C40 H40 . 0.9500 ?
C41 C42 . 1.392(6) ?
C41 H41 . 0.9500 ?
C42 H42 . 0.9500 ?
C43 C44 . 1.472(5) ?
C44 C45 . 1.331(5) ?
C44 H44 . 0.9500 ?
C45 C46 . 1.440(5) ?
C45 H45 . 0.9500 ?
C46 C47 . 1.358(7) ?
C46 C47' . 1.363(10) ?
C47 C48 . 1.392(8) ?
C47 H47 . 0.9500 ?
C48 C49 . 1.356(9) ?
C48 H48 . 0.9500 ?
C49 H49 . 0.9500 ?
C47' C48' . 1.375(10) ?
C47' H47' . 0.9500 ?
C48' C49' . 1.362(9) ?
C48' H48' . 0.9500 ?
C49' H49' . 0.9500 ?
C50 C51 . 1.468(5) ?
C51 C52 . 1.323(5) ?
C51 H51 . 0.9500 ?
C52 C53 . 1.439(5) ?
C52 H52 . 0.9500 ?
C53 C54 . 1.359(6) ?
C54 C55 . 1.426(6) ?
C54 H54 . 0.9500 ?
C55 C56 . 1.324(7) ?
C55 H55 . 0.9500 ?
C56 H56 . 0.9500 ?

loop_
_geom_torsion_atom_site_label_1
_geom_torsion_atom_site_label_2
_geom_torsion_atom_site_label_3
_geom_torsion_atom_site_label_4
_geom_torsion_site_symmetry_1
_geom_torsion_site_symmetry_2
_geom_torsion_site_symmetry_3
_geom_torsion_site_symmetry_4
_geom_torsion
_geom_torsion_publ_flag
C15 Sn1 O1 C43 . . . . 61.3(3) ?
C8 Sn1 O1 C43 . . . . -178.3(3) ?
C1 Sn1 O1 C43 . . . . -62.7(3) ?
C36 Sn2 O2 C43 . . . . 96.2(3) ?
C29 Sn2 O2 C43 . . . . -148.2(3) ?
C22 Sn2 O2 C43 . . . . -33.4(3) ?
C36 Sn2 O4 C50 . . . . -57.5(3) ?
C29 Sn2 O4 C50 . . . . -173.5(3) ?
C22 Sn2 O4 C50 . . . . 71.6(3) ?
C15 Sn1 C1 C2 . . . . 167.6(2) ?
C8 Sn1 C1 C2 . . . . 0.7(3) ?
O1 Sn1 C1 C2 . . . . -95.3(2) ?
O5 Sn1 C1 C2 1_455 . . . 77.0(2) ?
Sn1 C1 C2 C7 . . . . -105.6(4) ?
Sn1 C1 C2 C3 . . . . 73.7(4) ?
C7 C2 C3 C4 . . . . -1.7(6) ?
C1 C2 C3 C4 . . . . 178.9(3) ?
C2 C3 C4 C5 . . . . 0.5(6) ?
C3 C4 C5 C6 . . . . 0.8(7) ?
C4 C5 C6 C7 . . . . -0.9(7) ?
C5 C6 C7 C2 . . . . -0.4(7) ?
C3 C2 C7 C6 . . . . 1.6(6) ?
C1 C2 C7 C6 . . . . -179.0(4) ?
C15 Sn1 C8 C9 . . . . 76.6(3) ?
C1 Sn1 C8 C9 . . . . -116.0(3) ?
O1 Sn1 C8 C9 . . . . -19.7(3) ?
O5 Sn1 C8 C9 1_455 . . . 160.9(3) ?
Sn1 C8 C9 C10 . . . . 94.1(4) ?
Sn1 C8 C9 C14 . . . . -89.0(4) ?
C14 C9 C10 C11 . . . . -2.2(6) ?
C8 C9 C10 C11 . . . . 174.8(4) ?
C9 C10 C11 C12 . . . . -0.5(7) ?
C10 C11 C12 C13 . . . . 2.4(6) ?
C11 C12 C13 C14 . . . . -1.6(6) ?
C10 C9 C14 C13 . . . . 3.0(5) ?
C8 C9 C14 C13 . . . . -174.0(3) ?
C12 C13 C14 C9 . . . . -1.1(6) ?
C8 Sn1 C15 C16 . . . . -19.5(3) ?
C1 Sn1 C15 C16 . . . . 174.2(2) ?
O1 Sn1 C15 C16 . . . . 76.9(3) ?
O5 Sn1 C15 C16 1_455 . . . -96.3(3) ?
Sn1 C15 C16 C21 . . . . -80.7(4) ?
Sn1 C15 C16 C17 . . . . 98.1(4) ?
C21 C16 C17 C18 . . . . -2.0(6) ?
C15 C16 C17 C18 . . . . 179.1(4) ?
C16 C17 C18 C19 . . . . 0.8(7) ?
C17 C18 C19 C20 . . . . 0.7(7) ?
C18 C19 C20 C21 . . . . -1.0(7) ?
C17 C16 C21 C20 . . . . 1.7(6) ?
C15 C16 C21 C20 . . . . -179.4(4) ?
C19 C20 C21 C16 . . . . -0.2(7) ?
C36 Sn2 C22 C23 . . . . 177.3(2) ?
C29 Sn2 C22 C23 . . . . 0.8(3) ?
O4 Sn2 C22 C23 . . . . 87.5(2) ?
O2 Sn2 C22 C23 . . . . -85.4(2) ?
Sn2 C22 C23 C24 . . . . 96.7(3) ?
Sn2 C22 C23 C28 . . . . -79.2(4) ?
C28 C23 C24 C25 . . . . -1.0(5) ?
C22 C23 C24 C25 . . . . -176.9(3) ?
C23 C24 C25 C26 . . . . 0.2(6) ?
C24 C25 C26 C27 . . . . 0.0(6) ?
C25 C26 C27 C28 . . . . 0.7(6) ?
C26 C27 C28 C23 . . . . -1.6(6) ?
C24 C23 C28 C27 . . . . 1.7(5) ?
C22 C23 C28 C27 . . . . 177.7(3) ?
C36 Sn2 C29 C30 . . . . -8.7(3) ?
C22 Sn2 C29 C30 . . . . 168.4(2) ?
O4 Sn2 C29 C30 . . . . 77.7(2) ?
O2 Sn2 C29 C30 . . . . -100.3(2) ?
Sn2 C29 C30 C31 . . . . -95.1(3) ?
Sn2 C29 C30 C35 . . . . 81.6(4) ?
C35 C30 C31 C32 . . . . -1.0(6) ?
C29 C30 C31 C32 . . . . 175.8(4) ?
C30 C31 C32 C33 . . . . -0.1(6) ?
C31 C32 C33 C34 . . . . 0.8(7) ?
C32 C33 C34 C35 . . . . -0.3(7) ?
C33 C34 C35 C30 . . . . -0.9(7) ?
C31 C30 C35 C34 . . . . 1.5(6) ?
C29 C30 C35 C34 . . . . -175.3(4) ?
C29 Sn2 C36 C37 . . . . -115.0(3) ?
C22 Sn2 C36 C37 . . . . 68.5(4) ?
O4 Sn2 C36 C37 . . . . 160.1(3) ?
O2 Sn2 C36 C37 . . . . -28.6(3) ?
Sn2 C36 C37 C42 . . . . -79.8(4) ?
Sn2 C36 C37 C38 . . . . 102.9(4) ?
C42 C37 C38 C39 . . . . -1.6(6) ?
C36 C37 C38 C39 . . . . 175.8(4) ?
C37 C38 C39 C40 . . . . -0.1(7) ?
C38 C39 C40 C41 . . . . 1.9(7) ?
C39 C40 C41 C42 . . . . -2.0(7) ?
C38 C37 C42 C41 . . . . 1.5(6) ?
C36 C37 C42 C41 . . . . -175.9(4) ?
C40 C41 C42 C37 . . . . 0.3(7) ?
Sn2 O2 C43 O1 . . . . 159.9(2) ?
Sn2 O2 C43 C44 . . . . -19.5(5) ?
Sn1 O1 C43 O2 . . . . 3.1(5) ?
Sn1 O1 C43 C44 . . . . -177.5(2) ?
O2 C43 C44 C45 . . . . 172.4(3) ?
O1 C43 C44 C45 . . . . -7.1(5) ?
C43 C44 C45 C46 . . . . -175.2(3) ?
C49 O3 C46 C47 . . . . 0.2(4) ?
C49 O3 C46 C47' . . . . -177(8) ?
C49 O3 C46 O3' . . . . -0.4(7) ?
C49 O3 C46 C45 . . . . -178.2(4) ?
C49' O3' C46 C47 . . . . -179(2) ?
C49' O3' C46 O3 . . . . -0.5(8) ?
C49' O3' C46 C47' . . . . -0.2(4) ?
C49' O3' C46 C45 . . . . 176.7(6) ?
C44 C45 C46 C47 . . . . 6.9(6) ?
C44 C45 C46 O3 . . . . -174.7(5) ?
C44 C45 C46 C47' . . . . -174.8(7) ?
C44 C45 C46 O3' . . . . 8.6(10) ?
O3 C46 C47 C48 . . . . -0.2(2) ?
C47' C46 C47 C48 . . . . 0.1(10) ?
O3' C46 C47 C48 . . . . 1.5(19) ?
C45 C46 C47 C48 . . . . 178.3(4) ?
C46 C47 C48 C49 . . . . 0.0(2) ?
C47 C48 C49 O3 . . . . 0.1(4) ?
C46 O3 C49 C48 . . . . -0.1(4) ?
C47 C46 C47' C48' . . . . 0.6(11) ?
O3 C46 C47' C48' . . . . 3(8) ?
O3' C46 C47' C48' . . . . 0.1(3) ?
C45 C46 C47' C48' . . . . -177.6(4) ?
C46 C47' C48' C49' . . . . 0.1(3) ?
C47' C48' C49' O3' . . . . -0.2(4) ?
C46 O3' C49' C48' . . . . 0.3(6) ?
Sn1 O5 C50 O4 1_655 . . . -160.6(2) ?
Sn1 O5 C50 C51 1_655 . . . 20.7(5) ?
Sn2 O4 C50 O5 . . . . -16.0(5) ?
Sn2 O4 C50 C51 . . . . 162.7(2) ?
O5 C50 C51 C52 . . . . 178.5(3) ?
O4 C50 C51 C52 . . . . -0.2(5) ?
C50 C51 C52 C53 . . . . -176.2(3) ?
C56 O6 C53 C54 . . . . 0.7(4) ?
C56 O6 C53 C52 . . . . 179.7(3) ?
C51 C52 C53 C54 . . . . -179.2(4) ?
C51 C52 C53 O6 . . . . 2.1(5) ?
O6 C53 C54 C55 . . . . -0.3(5) ?
C52 C53 C54 C55 . . . . -179.1(4) ?
C53 C54 C55 C56 . . . . -0.2(5) ?
C54 C55 C56 O6 . . . . 0.7(5) ?
C53 O6 C56 C55 . . . . -0.9(5) ?
